data_7059269
loop_
_publ_author_name
'Moustafa, Mohamed E.'
'Boyle, Paul D.'
'Puddephatt, Richard J.'

_publ_section_title
;
 Photoswitchable organoplatinum complexes with an azobenzene derivative of
 di-2-pyridylamine
;
_journal_issue 7
_journal_name_full 'New Journal of Chemistry'
_journal_page_first 2882
_journal_page_last 2889
_journal_paper_doi 10.1039/C9NJ05313A
_journal_volume 44
_journal_year 2020
_chemical_formula_sum 'C24 H23 I2 N5 Pt'
_chemical_formula_weight 830.36
_space_group_crystal_system monoclinic
_space_group_IT_number 15
_space_group_name_Hall '-C 2yc'
_space_group_name_H-M_alt 'C 1 2/c 1'
_atom_sites_solution_hydrogens geom
_atom_sites_solution_primary dual
_atom_sites_solution_secondary difmap
_audit_block_doi 10.5517/ccdc.csd.cc23clbf
_audit_creation_method SHELXL-2016/6
_audit_update_record
;
2020-01-19 deposited with the CCDC.	2020-01-31 downloaded from the CCDC.
;
_cell_angle_alpha 90
_cell_angle_beta 117.328(10)
_cell_angle_gamma 90
_cell_formula_units_Z 8
_cell_length_a 21.215(8)
_cell_length_b 16.979(7)
_cell_length_c 15.512(7)
_cell_measurement_reflns_used 9963
_cell_measurement_temperature 223
_cell_measurement_theta_max 28.34
_cell_measurement_theta_min 2.82
_cell_volume 4964(4)
_computing_cell_refinement SAINT
_computing_data_collection Apex2
_computing_data_reduction SAINT
_computing_molecular_graphics NRCVAX
_computing_publication_material cif2tables.py
_computing_structure_refinement SHELXL-2016
_computing_structure_solution SHELXT
_diffrn_ambient_temperature 223
_diffrn_detector 'CCD plate'
_diffrn_detector_type 'Bruker Apex2'
_diffrn_measured_fraction_theta_full 0.997
_diffrn_measured_fraction_theta_max 0.989
_diffrn_measurement_device '\k-geometry diffractometer'
_diffrn_measurement_device_type 'Bruker Kappa Axis Apex2'
_diffrn_measurement_method 'phi and omega scans'
_diffrn_radiation_type MoK\a
_diffrn_radiation_wavelength 0.71073
_diffrn_reflns_av_R_equivalents 0.0398
_diffrn_reflns_av_unetI/netI 0.0370
_diffrn_reflns_Laue_measured_fraction_full 0.997
_diffrn_reflns_Laue_measured_fraction_max 0.989
_diffrn_reflns_limit_h_max 31
_diffrn_reflns_limit_h_min -20
_diffrn_reflns_limit_k_max 25
_diffrn_reflns_limit_k_min -25
_diffrn_reflns_limit_l_max 23
_diffrn_reflns_limit_l_min -22
_diffrn_reflns_number 61424
_diffrn_reflns_point_group_measured_fraction_full 0.997
_diffrn_reflns_point_group_measured_fraction_max 0.989
_diffrn_reflns_theta_full 25.242
_diffrn_reflns_theta_max 32.164
_diffrn_reflns_theta_min 3.112
_diffrn_source 'sealed tube'
_exptl_absorpt_coefficient_mu 8.163
_exptl_absorpt_correction_T_max 0.7463
_exptl_absorpt_correction_T_min 0.5169
_exptl_absorpt_correction_type multi-scan
_exptl_absorpt_process_details SADABS
_exptl_crystal_colour orange
_exptl_crystal_density_diffrn 2.222
_exptl_crystal_description rectangular
_exptl_crystal_F_000 3088
_exptl_crystal_size_max 0.193
_exptl_crystal_size_mid 0.079
_exptl_crystal_size_min 0.055
_refine_diff_density_max 0.832
_refine_diff_density_min -0.828
_refine_diff_density_rms 0.127
_refine_ls_extinction_method none
_refine_ls_goodness_of_fit_ref 1.061
_refine_ls_hydrogen_treatment constr
_refine_ls_matrix_type full
_refine_ls_number_parameters 322
_refine_ls_number_reflns 8658
_refine_ls_number_restraints 21
_refine_ls_restrained_S_all 1.060
_refine_ls_R_factor_all 0.0650
_refine_ls_R_factor_gt 0.0329
_refine_ls_shift/su_max 0.003
_refine_ls_shift/su_mean 0.000
_refine_ls_structure_factor_coef Fsqd
_refine_ls_weighting_details 'w=1/[\s^2^(Fo^2^)+(0.0136P)^2^+16.4042P] where P=(Fo^2^+2Fc^2^)/3'
_refine_ls_weighting_scheme calc
_refine_ls_wR_factor_gt 0.0528
_refine_ls_wR_factor_ref 0.0593
_reflns_Friedel_coverage 0.000
_reflns_number_gt 5869
_reflns_number_total 8658
_reflns_threshold_expression 'I > 2\s(I)'
_cod_data_source_file c9nj05313a1.cif
_cod_data_source_block 3
_cod_depositor_comments
;Adding full bibliography for 7059267--7059270.cif.

 Adding full bibliography for 7059267--7059270.cif.
;
_cod_original_sg_symbol_H-M 'C 2/c'
_cod_database_code 7059269
_shelx_space_group_comment
;
The symmetry employed for this shelxl refinement is uniquely defined
by the following loop, which should always be used as a source of
symmetry information in preference to the above space-group names.
They are only intended as comments.
;
_shelx_estimated_absorpt_t_min 0.302
_shelx_estimated_absorpt_t_max 0.662

loop_
_space_group_symop_operation_xyz
'x, y, z'
'-x, y, -z+1/2'
'x+1/2, y+1/2, z'
'-x+1/2, y+1/2, -z+1/2'
'-x, -y, -z'
'x, -y, z-1/2'
'-x+1/2, -y+1/2, -z'
'x+1/2, -y+1/2, z-1/2'

loop_
_atom_site_label
_atom_site_type_symbol
_atom_site_fract_x
_atom_site_fract_y
_atom_site_fract_z
_atom_site_U_iso_or_equiv
_atom_site_adp_type
_atom_site_occupancy
_atom_site_site_symmetry_order
_atom_site_calc_flag
_atom_site_refinement_flags_posn
_atom_site_refinement_flags_adp
_atom_site_refinement_flags_occupancy
_atom_site_disorder_assembly
_atom_site_disorder_group
Pt1 Pt 0.66423(2) 0.91903(2) 0.28003(2) 0.03743(5) Uani 1 1 d . . . . .
N1 N 0.72000(16) 0.82206(17) 0.2549(2) 0.0369(7) Uani 1 1 d . . . . .
N2 N 0.65857(16) 0.83757(16) 0.3836(2) 0.0351(7) Uani 1 1 d . . . . .
N3 N 0.65297(16) 0.72473(16) 0.2886(2) 0.0331(7) Uani 1 1 d . . . . .
N4 N 0.4992(2) 0.4437(2) 0.1271(3) 0.0431(14) Uani 0.778(10) 1 d D . P A 1
N5 N 0.5290(2) 0.3813(2) 0.1649(4) 0.0471(15) Uani 0.778(10) 1 d D . P A 1
N4' N 0.5428(7) 0.4228(4) 0.1857(10) 0.039(4) Uani 0.222(10) 1 d D . P A 2
N5' N 0.4836(8) 0.4048(4) 0.1206(11) 0.044(5) Uani 0.222(10) 1 d D . P A 2
C1 C 0.6096(2) 1.0106(2) 0.3072(3) 0.0497(11) Uani 1 1 d . . . . .
H1A H 0.574897 0.988597 0.324894 0.075 Uiso 1 1 calc R U . . .
H1B H 0.585559 1.042570 0.249311 0.075 Uiso 1 1 calc R U . . .
H1C H 0.642920 1.042941 0.359958 0.075 Uiso 1 1 calc R U . . .
I1 I 0.54020(2) 0.87498(2) 0.14338(2) 0.04756(11) Uani 0.9175(11) 1 d . . P B 3
I2 I 0.78858(6) 0.97725(6) 0.41406(9) 0.04882(19) Uani 0.9175(11) 1 d . . P B 3
C2 C 0.66378(18) 0.99433(15) 0.1620(3) 0.1000(13) Uani 0.9175(11) 1 d . . P B 3
H2A H 0.676633 0.962742 0.120324 0.150 Uiso 0.9175(11) 1 calc R U P B 3
H2B H 0.697755 1.036778 0.190170 0.150 Uiso 0.9175(11) 1 calc R U P B 3
H2C H 0.616746 1.016224 0.124029 0.150 Uiso 0.9175(11) 1 calc R U P B 3
I2' I 0.7719(7) 0.9817(9) 0.4254(11) 0.054(2) Uani 0.0825(11) 1 d . . P B 4
I3' I 0.66378(18) 0.99433(15) 0.1620(3) 0.1000(13) Uani 0.0825(11) 1 d . . P B 4
C2' C 0.54020(2) 0.87498(2) 0.14338(2) 0.04756(11) Uani 0.0825(11) 1 d . . P B 4
H2'1 H 0.545824 0.828413 0.111330 0.071 Uiso 0.0825(11) 1 calc R U P B 4
H2'2 H 0.509002 0.863079 0.171795 0.071 Uiso 0.0825(11) 1 calc R U P B 4
H2'3 H 0.519812 0.917117 0.096383 0.071 Uiso 0.0825(11) 1 calc R U P B 4
C3 C 0.7715(2) 0.8392(2) 0.2300(3) 0.0474(10) Uani 1 1 d . . . . .
H3 H 0.786228 0.891867 0.234259 0.057 Uiso 1 1 calc R U . . .
C4 C 0.8037(2) 0.7841(2) 0.1989(3) 0.0481(10) Uani 1 1 d . . . . .
H4 H 0.839350 0.798560 0.181875 0.058 Uiso 1 1 calc R U . . .
C5 C 0.7823(2) 0.7070(2) 0.1933(3) 0.0479(10) Uani 1 1 d . . . . .
H5 H 0.802504 0.667901 0.170931 0.057 Uiso 1 1 calc R U . . .
C6 C 0.7312(2) 0.6874(2) 0.2205(3) 0.0400(9) Uani 1 1 d . . . . .
H6 H 0.716048 0.634935 0.216313 0.048 Uiso 1 1 calc R U . . .
C7 C 0.70191(19) 0.7460(2) 0.2545(3) 0.0329(8) Uani 1 1 d . . . . .
C8 C 0.64791(19) 0.75996(19) 0.3676(3) 0.0322(8) Uani 1 1 d . . . . .
C9 C 0.6319(2) 0.7138(2) 0.4291(3) 0.0455(10) Uani 1 1 d . . . . .
H9 H 0.622298 0.659833 0.415997 0.055 Uiso 1 1 calc R U . . .
C10 C 0.6301(2) 0.7464(2) 0.5081(3) 0.0489(10) Uani 1 1 d . . . . .
H10 H 0.619328 0.715135 0.549541 0.059 Uiso 1 1 calc R U . . .
C11 C 0.6442(2) 0.8251(2) 0.5270(3) 0.0466(10) Uani 1 1 d . . . . .
H11 H 0.644217 0.848616 0.581863 0.056 Uiso 1 1 calc R U . . .
C12 C 0.6579(2) 0.8678(2) 0.4639(3) 0.0445(10) Uani 1 1 d . . . . .
H12 H 0.667629 0.921777 0.476607 0.053 Uiso 1 1 calc R U . . .
C13 C 0.6177(2) 0.6499(2) 0.2532(3) 0.0361(8) Uani 1 1 d . . . . .
C14 C 0.6452(2) 0.5804(2) 0.3034(3) 0.0441(10) Uani 1 1 d . . . . .
H14 H 0.687785 0.580812 0.361649 0.053 Uiso 1 1 calc R U . . .
C15 C 0.6091(3) 0.5101(2) 0.2668(4) 0.0527(12) Uani 1 1 d . . . . .
H15 H 0.626465 0.462911 0.301385 0.063 Uiso 1 1 calc R U . . .
C16 C 0.5476(3) 0.5097(3) 0.1793(4) 0.0561(13) Uani 1 1 d D . . . .
C17 C 0.5219(3) 0.5773(3) 0.1292(4) 0.0620(13) Uani 1 1 d . . . . .
H17 H 0.480654 0.576053 0.069280 0.074 Uiso 1 1 calc R U . . .
C18 C 0.5562(2) 0.6490(2) 0.1660(3) 0.0496(11) Uani 1 1 d . . . . .
H18 H 0.537556 0.696044 0.131819 0.059 Uiso 1 1 calc R U . . .
C19 C 0.4775(3) 0.3172(3) 0.1160(3) 0.0537(12) Uani 1 1 d D . . . .
C20 C 0.5099(3) 0.2465(4) 0.1443(5) 0.100(2) Uani 1 1 d . . . . .
H20 H 0.558957 0.244344 0.185813 0.121 Uiso 1 1 calc R U . . .
C21 C 0.4719(4) 0.1777(3) 0.1129(5) 0.104(2) Uani 1 1 d . . . . .
H21 H 0.495135 0.129108 0.134212 0.125 Uiso 1 1 calc R U . . .
C22 C 0.4033(3) 0.1789(3) 0.0533(3) 0.0605(13) Uani 1 1 d . . . . .
H22 H 0.377728 0.131666 0.031242 0.073 Uiso 1 1 calc R U . . .
C23 C 0.3707(3) 0.2488(3) 0.0248(4) 0.0716(15) Uani 1 1 d . . . . .
H23 H 0.321569 0.250122 -0.016261 0.086 Uiso 1 1 calc R U . . .
C24 C 0.4080(3) 0.3193(3) 0.0548(4) 0.0653(14) Uani 1 1 d . . . . .
H24 H 0.384742 0.367760 0.032273 0.078 Uiso 1 1 calc R U . . .

loop_
_atom_site_aniso_label
_atom_site_aniso_U_11
_atom_site_aniso_U_22
_atom_site_aniso_U_33
_atom_site_aniso_U_23
_atom_site_aniso_U_13
_atom_site_aniso_U_12
Pt1 0.04550(9) 0.02038(6) 0.04339(9) 0.00176(6) 0.01779(7) -0.00039(6)
N1 0.0380(17) 0.0292(15) 0.0414(18) -0.0011(13) 0.0165(15) -0.0019(13)
N2 0.0419(17) 0.0225(14) 0.0376(17) -0.0039(12) 0.0154(15) -0.0028(13)
N3 0.0435(18) 0.0197(13) 0.0396(17) -0.0039(12) 0.0219(15) -0.0047(12)
N4 0.048(3) 0.037(3) 0.048(3) -0.003(2) 0.026(3) 0.002(2)
N5 0.040(3) 0.037(3) 0.061(4) 0.002(2) 0.020(3) 0.000(2)
N4' 0.058(9) 0.025(6) 0.052(9) -0.019(7) 0.042(7) -0.012(7)
N5' 0.060(10) 0.037(7) 0.051(9) -0.012(7) 0.040(8) -0.026(8)
C1 0.056(3) 0.0301(19) 0.067(3) -0.0032(19) 0.032(2) 0.0051(18)
I1 0.04354(18) 0.04221(17) 0.04883(19) 0.00313(13) 0.01423(14) -0.00021(13)
I2 0.0549(5) 0.02818(19) 0.0523(3) -0.00127(19) 0.0151(3) -0.0117(3)
C2 0.126(3) 0.0477(15) 0.145(3) -0.0016(16) 0.078(2) -0.0202(16)
I2' 0.053(5) 0.045(3) 0.064(4) -0.008(3) 0.027(3) -0.018(3)
I3' 0.126(3) 0.0477(15) 0.145(3) -0.0016(16) 0.078(2) -0.0202(16)
C2' 0.04354(18) 0.04221(17) 0.04883(19) 0.00313(13) 0.01423(14) -0.00021(13)
C3 0.042(2) 0.039(2) 0.061(3) 0.0003(19) 0.023(2) -0.0130(19)
C4 0.046(2) 0.043(2) 0.065(3) -0.001(2) 0.034(2) -0.0034(19)
C5 0.057(3) 0.037(2) 0.060(3) 0.0025(19) 0.036(2) 0.0073(19)
C6 0.049(2) 0.0301(18) 0.046(2) -0.0002(16) 0.026(2) 0.0001(17)
C7 0.0336(19) 0.0276(17) 0.0338(19) 0.0012(14) 0.0122(16) -0.0008(15)
C8 0.0359(19) 0.0240(16) 0.0341(19) 0.0014(14) 0.0139(16) 0.0026(14)
C9 0.069(3) 0.0241(17) 0.051(2) 0.0013(16) 0.034(2) 0.0015(18)
C10 0.066(3) 0.042(2) 0.043(2) 0.0037(18) 0.029(2) 0.005(2)
C11 0.061(3) 0.042(2) 0.034(2) -0.0018(17) 0.019(2) 0.006(2)
C12 0.058(3) 0.0286(18) 0.041(2) -0.0084(16) 0.018(2) -0.0002(18)
C13 0.043(2) 0.0259(17) 0.046(2) -0.0054(15) 0.0261(19) -0.0046(16)
C14 0.056(3) 0.0288(18) 0.058(3) -0.0010(18) 0.035(2) 0.0057(18)
C15 0.081(3) 0.0250(18) 0.084(4) 0.000(2) 0.065(3) 0.002(2)
C16 0.074(3) 0.040(2) 0.078(3) -0.027(2) 0.056(3) -0.022(2)
C17 0.062(3) 0.056(3) 0.069(3) -0.030(3) 0.031(3) -0.027(2)
C18 0.057(3) 0.033(2) 0.059(3) -0.0149(19) 0.026(2) -0.0070(19)
C19 0.071(3) 0.043(2) 0.061(3) -0.020(2) 0.043(3) -0.028(2)
C20 0.064(4) 0.066(4) 0.132(6) -0.021(4) 0.011(4) -0.012(3)
C21 0.100(5) 0.040(3) 0.131(6) -0.012(3) 0.018(5) 0.003(3)
C22 0.086(4) 0.047(3) 0.048(3) -0.011(2) 0.030(3) -0.029(3)
C23 0.058(3) 0.081(4) 0.056(3) 0.003(3) 0.009(3) -0.025(3)
C24 0.090(4) 0.040(2) 0.059(3) 0.003(2) 0.029(3) 0.001(3)

loop_
_atom_type_symbol
_atom_type_description
_atom_type_scat_dispersion_real
_atom_type_scat_dispersion_imag
_atom_type_scat_source
C C 0.0033 0.0016 'International Tables Vol C Tables 4.2.6.8 and 6.1.1.4'
H H 0.0000 0.0000 'International Tables Vol C Tables 4.2.6.8 and 6.1.1.4'
I I -0.4742 1.8119 'International Tables Vol C Tables 4.2.6.8 and 6.1.1.4'
N N 0.0061 0.0033 'International Tables Vol C Tables 4.2.6.8 and 6.1.1.4'
Pt Pt -1.7033 8.3905 'International Tables Vol C Tables 4.2.6.8 and 6.1.1.4'

loop_
_geom_angle_atom_site_label_1
_geom_angle_atom_site_label_2
_geom_angle_atom_site_label_3
_geom_angle
C1 Pt1 N2 95.77(15)
C1 Pt1 N1 178.20(15)
N2 Pt1 N1 82.44(12)
C1 Pt1 I3' 86.89(15)
N2 Pt1 I3' 174.31(11)
N1 Pt1 I3' 94.87(12)
C1 Pt1 C2 86.89(15)
N2 Pt1 C2 174.31(11)
N1 Pt1 C2 94.87(12)
C1 Pt1 I2' 82.4(3)
N2 Pt1 I2' 86.8(3)
N1 Pt1 I2' 97.6(3)
I3' Pt1 I2' 98.6(3)
C1 Pt1 C2' 86.06(13)
N2 Pt1 C2' 92.33(8)
N1 Pt1 C2' 93.80(8)
I3' Pt1 C2' 82.82(9)
I2' Pt1 C2' 168.3(2)
C1 Pt1 I1 86.06(13)
N2 Pt1 I1 92.33(8)
N1 Pt1 I1 93.80(8)
C2 Pt1 I1 82.82(9)
C1 Pt1 I2 90.51(13)
N2 Pt1 I2 91.73(9)
N1 Pt1 I2 89.74(9)
C2 Pt1 I2 93.27(9)
I1 Pt1 I2 174.93(3)
C7 N1 C3 118.2(3)
C7 N1 Pt1 123.5(3)
C3 N1 Pt1 118.0(3)
C8 N2 C12 118.0(3)
C8 N2 Pt1 123.6(2)
C12 N2 Pt1 117.9(2)
C7 N3 C8 125.4(3)
C7 N3 C13 115.1(3)
C8 N3 C13 118.0(3)
N5 N4 C16 108.3(4)
N4 N5 C19 106.9(4)
N5' N4' C16 105.4(7)
N4' N5' C19 108.6(8)
Pt1 C1 H1A 109.5
Pt1 C1 H1B 109.5
H1A C1 H1B 109.5
Pt1 C1 H1C 109.5
H1A C1 H1C 109.5
H1B C1 H1C 109.5
Pt1 C2 H2A 109.5
Pt1 C2 H2B 109.5
H2A C2 H2B 109.5
Pt1 C2 H2C 109.5
H2A C2 H2C 109.5
H2B C2 H2C 109.5
Pt1 C2' H2'1 109.5
Pt1 C2' H2'2 109.5
H2'1 C2' H2'2 109.5
Pt1 C2' H2'3 109.5
H2'1 C2' H2'3 109.5
H2'2 C2' H2'3 109.5
N1 C3 C4 123.8(4)
N1 C3 H3 118.1
C4 C3 H3 118.1
C3 C4 C5 117.8(4)
C3 C4 H4 121.1
C5 C4 H4 121.1
C6 C5 C4 119.8(4)
C6 C5 H5 120.1
C4 C5 H5 120.1
C5 C6 C7 119.6(4)
C5 C6 H6 120.2
C7 C6 H6 120.2
N1 C7 C6 120.6(3)
N1 C7 N3 120.1(3)
C6 C7 N3 119.3(3)
N2 C8 C9 120.1(3)
N2 C8 N3 120.2(3)
C9 C8 N3 119.7(3)
C10 C9 C8 120.2(4)
C10 C9 H9 119.9
C8 C9 H9 119.9
C9 C10 C11 119.7(4)
C9 C10 H10 120.1
C11 C10 H10 120.1
C12 C11 C10 117.7(4)
C12 C11 H11 121.1
C10 C11 H11 121.1
C11 C12 N2 124.0(4)
C11 C12 H12 118.0
N2 C12 H12 118.0
C18 C13 C14 120.3(4)
C18 C13 N3 118.2(3)
C14 C13 N3 121.5(4)
C13 C14 C15 119.4(4)
C13 C14 H14 120.3
C15 C14 H14 120.3
C16 C15 C14 119.9(4)
C16 C15 H15 120.1
C14 C15 H15 120.1
C17 C16 C15 120.6(4)
C17 C16 N4 109.4(4)
C15 C16 N4 130.0(4)
C17 C16 N4' 149.2(7)
C15 C16 N4' 90.1(6)
C16 C17 C18 120.5(5)
C16 C17 H17 119.8
C18 C17 H17 119.8
C13 C18 C17 119.3(4)
C13 C18 H18 120.3
C17 C18 H18 120.3
C24 C19 C20 119.0(4)
C24 C19 N5 131.1(5)
C20 C19 N5 109.9(5)
C24 C19 N5' 92.9(7)
C20 C19 N5' 148.1(7)
C19 C20 C21 120.7(5)
C19 C20 H20 119.7
C21 C20 H20 119.7
C22 C21 C20 121.0(6)
C22 C21 H21 119.5
C20 C21 H21 119.5
C21 C22 C23 118.7(5)
C21 C22 H22 120.6
C23 C22 H22 120.6
C22 C23 C24 121.5(5)
C22 C23 H23 119.2
C24 C23 H23 119.2
C19 C24 C23 119.0(5)
C19 C24 H24 120.5
C23 C24 H24 120.5

loop_
_geom_bond_atom_site_label_1
_geom_bond_atom_site_label_2
_geom_bond_distance
Pt1 C1 2.095(4)
Pt1 N2 2.164(3)
Pt1 N1 2.164(3)
Pt1 I3' 2.230(3)
Pt1 C2 2.230(3)
Pt1 I2' 2.589(16)
Pt1 C2' 2.6184(9)
Pt1 I1 2.6184(9)
Pt1 I2 2.6876(14)
N1 C7 1.346(4)
N1 C3 1.348(5)
N2 C8 1.340(4)
N2 C12 1.354(5)
N3 C7 1.411(5)
N3 C8 1.413(4)
N3 C13 1.449(4)
N4 N5 1.235(6)
N4 C16 1.485(5)
N5 C19 1.482(5)
N4' N5' 1.236(8)
N4' C16 1.487(6)
N5' C19 1.492(6)
C1 H1A 0.9700
C1 H1B 0.9700
C1 H1C 0.9700
C2 H2A 0.9700
C2 H2B 0.9700
C2 H2C 0.9700
C2' H2'1 0.9700
C2' H2'2 0.9700
C2' H2'3 0.9700
C3 C4 1.370(6)
C3 H3 0.9400
C4 C5 1.376(6)
C4 H4 0.9400
C5 C6 1.371(6)
C5 H5 0.9400
C6 C7 1.399(5)
C6 H6 0.9400
C8 C9 1.391(5)
C9 C10 1.361(6)
C9 H9 0.9400
C10 C11 1.371(6)
C10 H10 0.9400
C11 C12 1.353(6)
C11 H11 0.9400
C12 H12 0.9400
C13 C18 1.383(6)
C13 C14 1.386(5)
C14 C15 1.391(6)
C14 H14 0.9400
C15 C16 1.385(7)
C15 H15 0.9400
C16 C17 1.352(7)
C17 C18 1.398(6)
C17 H17 0.9400
C18 H18 0.9400
C19 C24 1.337(7)
C19 C20 1.353(7)
C20 C21 1.375(8)
C20 H20 0.9400
C21 C22 1.317(8)
C21 H21 0.9400
C22 C23 1.342(7)
C22 H22 0.9400
C23 C24 1.393(7)
C23 H23 0.9400
C24 H24 0.9400

loop_
_geom_torsion_atom_site_label_1
_geom_torsion_atom_site_label_2
_geom_torsion_atom_site_label_3
_geom_torsion_atom_site_label_4
_geom_torsion
C16 N4 N5 C19 175.9(4)
C16 N4' N5' C19 174.5(10)
C7 N1 C3 C4 3.9(6)
Pt1 N1 C3 C4 -170.4(3)
N1 C3 C4 C5 -0.3(7)
C3 C4 C5 C6 -1.3(7)
C4 C5 C6 C7 -0.6(6)
C3 N1 C7 C6 -5.8(5)
Pt1 N1 C7 C6 168.1(3)
C3 N1 C7 N3 174.2(3)
Pt1 N1 C7 N3 -11.9(5)
C5 C6 C7 N1 4.3(6)
C5 C6 C7 N3 -175.7(4)
C8 N3 C7 N1 -36.7(5)
C13 N3 C7 N1 158.1(3)
C8 N3 C7 C6 143.2(4)
C13 N3 C7 C6 -21.9(5)
C12 N2 C8 C9 4.3(5)
Pt1 N2 C8 C9 -168.1(3)
C12 N2 C8 N3 -175.6(3)
Pt1 N2 C8 N3 12.0(5)
C7 N3 C8 N2 36.8(5)
C13 N3 C8 N2 -158.5(3)
C7 N3 C8 C9 -143.2(4)
C13 N3 C8 C9 21.6(5)
N2 C8 C9 C10 -3.0(6)
N3 C8 C9 C10 177.0(4)
C8 C9 C10 C11 0.0(7)
C9 C10 C11 C12 1.4(7)
C10 C11 C12 N2 0.1(7)
C8 N2 C12 C11 -3.0(6)
Pt1 N2 C12 C11 169.9(3)
C7 N3 C13 C18 -87.4(4)
C8 N3 C13 C18 106.3(4)
C7 N3 C13 C14 91.2(4)
C8 N3 C13 C14 -75.1(5)
C18 C13 C14 C15 -1.9(6)
N3 C13 C14 C15 179.6(3)
C13 C14 C15 C16 2.1(6)
C14 C15 C16 C17 -0.4(7)
C14 C15 C16 N4 -178.2(4)
C14 C15 C16 N4' 177.5(7)
N5 N4 C16 C17 169.3(5)
N5 N4 C16 C15 -12.7(7)
N5' N4' C16 C17 -14(2)
N5' N4' C16 C15 169.8(12)
C15 C16 C17 C18 -1.4(7)
N4 C16 C17 C18 176.8(4)
N4' C16 C17 C18 -177.4(12)
C14 C13 C18 C17 0.1(6)
N3 C13 C18 C17 178.7(4)
C16 C17 C18 C13 1.5(7)
N4 N5 C19 C24 -11.0(8)
N4 N5 C19 C20 171.3(5)
N4' N5' C19 C24 170.2(13)
N4' N5' C19 C20 -11(2)
C24 C19 C20 C21 -1.8(10)
N5 C19 C20 C21 176.2(7)
N5' C19 C20 C21 179.5(14)
C19 C20 C21 C22 1.2(12)
C20 C21 C22 C23 -1.1(11)
C21 C22 C23 C24 1.7(9)
C20 C19 C24 C23 2.3(8)
N5 C19 C24 C23 -175.2(5)
N5' C19 C24 C23 -178.4(8)
C22 C23 C24 C19 -2.3(8)
